data_1515986
loop_
_publ_author_name
'Dethe, Dattatraya H.'
'Erande, Rohan D.'
'Dherange, Balu D.'

_publ_section_title
;
 Remarkable switch of regioselectivity in diels-alder reaction: divergent
 total synthesis of borreverine, caulindoles, and flinderoles.
;
_journal_issue 10
_journal_name_full 'Organic letters'
_journal_page_first 2764
_journal_page_last 2767
_journal_paper_doi 10.1021/ol501078d
_journal_volume 16
_journal_year 2014
_chemical_formula_moiety '     C48 H52 N4 O8 S2 '
_chemical_formula_sum 'C48 H52 N4 O8 S2'
_chemical_formula_weight 877.06
_chemical_name_systematic
; 
 ? 
;
_space_group_IT_number 14
_symmetry_cell_setting monoclinic
_symmetry_space_group_name_Hall '-P 2ybc'
_symmetry_space_group_name_H-M 'P 1 21/c 1'
_atom_sites_solution_hydrogens geom
_atom_sites_solution_primary direct
_atom_sites_solution_secondary difmap
_audit_creation_method SHELXL-97
_cell_angle_alpha 90
_cell_angle_beta 99.223(5)
_cell_angle_gamma 90
_cell_formula_units_Z 4
_cell_length_a 9.393(5)
_cell_length_b 29.532(5)
_cell_length_c 15.825(5)
_cell_measurement_reflns_used 3848
_cell_measurement_temperature 100(2)
_cell_measurement_theta_max 26.54
_cell_measurement_theta_min 2.30
_cell_volume 4333(3)
_computing_cell_refinement 'Bruker SMART'
_computing_data_collection 'Bruker SMART'
_computing_data_reduction 'Bruker SAINT'
_computing_molecular_graphics 'Bruker SHELXTL'
_computing_publication_material 'Bruker SHELXTL'
_computing_structure_refinement 'Bruker SHELXTL'
_computing_structure_solution 'Bruker SHELXTL'
_diffrn_ambient_temperature 100(2)
_diffrn_measured_fraction_theta_full 0.996
_diffrn_measured_fraction_theta_max 0.996
_diffrn_radiation_monochromator graphite
_diffrn_radiation_source 'fine-focus sealed tube'
_diffrn_radiation_type MoK\a
_diffrn_radiation_wavelength 0.71069
_diffrn_reflns_av_R_equivalents 0.0509
_diffrn_reflns_av_sigmaI/netI 0.0618
_diffrn_reflns_limit_h_max 11
_diffrn_reflns_limit_h_min -11
_diffrn_reflns_limit_k_max 35
_diffrn_reflns_limit_k_min -35
_diffrn_reflns_limit_l_max 19
_diffrn_reflns_limit_l_min -12
_diffrn_reflns_number 23498
_diffrn_reflns_theta_full 25.50
_diffrn_reflns_theta_max 25.50
_diffrn_reflns_theta_min 1.90
_exptl_absorpt_coefficient_mu 0.183
_exptl_absorpt_correction_T_max 0.985
_exptl_absorpt_correction_T_min 0.983
_exptl_absorpt_correction_type empirical
_exptl_absorpt_process_details sadabs
_exptl_crystal_colour yellow
_exptl_crystal_density_diffrn 1.344
_exptl_crystal_density_method 'not measured'
_exptl_crystal_description block
_exptl_crystal_F_000 1856
_exptl_crystal_size_max 0.092
_exptl_crystal_size_mid 0.088
_exptl_crystal_size_min 0.084
_refine_diff_density_max 0.377
_refine_diff_density_min -0.414
_refine_diff_density_rms 0.065
_refine_ls_extinction_method none
_refine_ls_goodness_of_fit_ref 1.039
_refine_ls_hydrogen_treatment constr
_refine_ls_matrix_type full
_refine_ls_number_parameters 564
_refine_ls_number_reflns 8043
_refine_ls_number_restraints 0
_refine_ls_restrained_S_all 1.039
_refine_ls_R_factor_all 0.0752
_refine_ls_R_factor_gt 0.0499
_refine_ls_shift/su_max 0.016
_refine_ls_shift/su_mean 0.002
_refine_ls_structure_factor_coef Fsqd
_refine_ls_weighting_details 'calc w=1/[\s^2^(Fo^2^)+(0.0553P)^2^+1.6376P] where P=(Fo^2^+2Fc^2^)/3'
_refine_ls_weighting_scheme calc
_refine_ls_wR_factor_gt 0.1106
_refine_ls_wR_factor_ref 0.1290
_reflns_number_gt 5884
_reflns_number_total 8043
_reflns_threshold_expression >2sigma(I)
_cod_data_source_file ol501078d_si_002.cif
_cod_data_source_block 2junam
_cod_depositor_comments
;
The following automatic conversions were performed:

'_symmetry_cell_setting' value 'Monoclinic' changed to 'monoclinic'
according to
/usr/data/users/saulius/crontab/automatic-downloads/rss-feeds/ACS/lib/dictionaries/cif_core.dic
dictionary named 'cif_core.dic' version 2.4.2 from 2011-04-26.

Automatic conversion script
Id: cif_fix_values 2281 2013-09-26 08:29:07Z andrius 

 Adding full bibliography for 1515980--1515987.cif.
;
_cod_original_sg_symbol_H-M 'P2(1)/c  '
_cod_database_code 1515986

loop_
_symmetry_equiv_pos_as_xyz
'x, y, z'
'-x, y+1/2, -z+1/2'
'-x, -y, -z'
'x, -y-1/2, z-1/2'

loop_
_atom_site_label
_atom_site_type_symbol
_atom_site_fract_x
_atom_site_fract_y
_atom_site_fract_z
_atom_site_U_iso_or_equiv
_atom_site_adp_type
_atom_site_occupancy
_atom_site_symmetry_multiplicity
_atom_site_calc_flag
_atom_site_refinement_flags
S1 S 0.93090(7) 0.03950(2) 0.82646(4) 0.01747(16) Uani 1 1 d .
S2 S 0.48515(7) 0.20726(2) 0.51548(4) 0.01821(16) Uani 1 1 d .
O1 O 0.30348(18) 0.11686(6) 0.45005(11) 0.0209(4) Uani 1 1 d .
O2 O 0.39810(19) 0.06470(6) 0.36925(11) 0.0245(4) Uani 1 1 d .
O3 O 0.7764(2) 0.34606(6) 0.65593(12) 0.0319(5) Uani 1 1 d .
O4 O 0.9107(2) 0.32402(6) 0.78151(13) 0.0345(5) Uani 1 1 d .
O5 O 0.92227(18) 0.03279(6) 0.73649(11) 0.0199(4) Uani 1 1 d .
O6 O 1.06291(18) 0.03030(6) 0.88172(11) 0.0219(4) Uani 1 1 d .
O7 O 0.35159(18) 0.20414(6) 0.54769(11) 0.0221(4) Uani 1 1 d .
O8 O 0.57147(19) 0.24703(6) 0.53591(11) 0.0228(4) Uani 1 1 d .
N1 N 0.5216(2) 0.08781(7) 0.49701(13) 0.0179(5) Uani 1 1 d .
N2 N 0.5884(2) 0.16414(7) 0.55069(13) 0.0165(5) Uani 1 1 d .
N3 N 0.8374(3) 0.27400(7) 0.67435(15) 0.0277(6) Uani 1 1 d .
H3 H 0.7972 0.2714 0.6218 0.033 Uiso 1 1 calc R
N4 N 0.8899(2) 0.09338(7) 0.84321(13) 0.0168(5) Uani 1 1 d .
C1 C 0.0742(3) 0.07952(10) 0.39553(19) 0.0329(7) Uani 1 1 d .
H1A H 0.1182 0.0518 0.3813 0.049 Uiso 1 1 calc R
H1B H -0.0155 0.0838 0.3578 0.049 Uiso 1 1 calc R
H1C H 0.0567 0.0781 0.4536 0.049 Uiso 1 1 calc R
C2 C 0.1742(3) 0.11886(9) 0.38594(17) 0.0240(6) Uani 1 1 d .
H2A H 0.2010 0.1181 0.3293 0.029 Uiso 1 1 calc R
H2B H 0.1241 0.1471 0.3918 0.029 Uiso 1 1 calc R
C3 C 0.4059(3) 0.08801(8) 0.43304(16) 0.0205(6) Uani 1 1 d .
C4 C 0.6370(3) 0.05453(8) 0.49483(16) 0.0202(6) Uani 1 1 d .
H4A H 0.7084 0.0657 0.4620 0.024 Uiso 1 1 calc R
H4B H 0.5987 0.0260 0.4706 0.024 Uiso 1 1 calc R
C5 C 0.6999(3) 0.04941(8) 0.58796(16) 0.0197(6) Uani 1 1 d .
H5A H 0.7991 0.0391 0.5946 0.024 Uiso 1 1 calc R
H5B H 0.6442 0.0281 0.6160 0.024 Uiso 1 1 calc R
C6 C 0.5460(3) 0.11655(8) 0.57301(15) 0.0159(5) Uani 1 1 d .
C7 C 0.6909(3) 0.09748(8) 0.62475(15) 0.0159(5) Uani 1 1 d .
C8 C 0.4474(3) 0.20383(8) 0.40237(16) 0.0189(6) Uani 1 1 d .
C9 C 0.5331(3) 0.17842(9) 0.35539(17) 0.0231(6) Uani 1 1 d .
H9 H 0.6089 0.1610 0.3831 0.028 Uiso 1 1 calc R
C10 C 0.5030(3) 0.17966(10) 0.26660(17) 0.0287(7) Uani 1 1 d .
H10 H 0.5587 0.1627 0.2347 0.034 Uiso 1 1 calc R
C11 C 0.3916(3) 0.20578(10) 0.22525(18) 0.0316(7) Uani 1 1 d .
H11 H 0.3740 0.2070 0.1658 0.038 Uiso 1 1 calc R
C12 C 0.3059(3) 0.23017(10) 0.27222(19) 0.0350(7) Uani 1 1 d .
H12 H 0.2293 0.2472 0.2441 0.042 Uiso 1 1 calc R
C13 C 0.3332(3) 0.22941(9) 0.36081(18) 0.0295(7) Uani 1 1 d .
H13 H 0.2755 0.2459 0.3922 0.035 Uiso 1 1 calc R
C14 C 0.6734(3) 0.10030(8) 0.72205(15) 0.0163(5) Uani 1 1 d .
H14 H 0.6623 0.0692 0.7417 0.020 Uiso 1 1 calc R
C15 C 0.5262(3) 0.12496(8) 0.72326(15) 0.0178(5) Uani 1 1 d .
H15 H 0.5450 0.1576 0.7265 0.021 Uiso 1 1 calc R
C16 C 0.4357(3) 0.11481(8) 0.63534(16) 0.0177(5) Uani 1 1 d .
H16 H 0.3635 0.1387 0.6207 0.021 Uiso 1 1 calc R
C17 C 0.3614(3) 0.06934(8) 0.63401(17) 0.0197(6) Uani 1 1 d .
H17 H 0.3235 0.0572 0.5810 0.024 Uiso 1 1 calc R
C18 C 0.3464(3) 0.04552(9) 0.70347(17) 0.0207(6) Uani 1 1 d .
C19 C 0.4052(3) 0.06166(9) 0.79241(16) 0.0222(6) Uani 1 1 d .
H19A H 0.4905 0.0441 0.8142 0.027 Uiso 1 1 calc R
H19B H 0.3339 0.0559 0.8292 0.027 Uiso 1 1 calc R
C20 C 0.4447(3) 0.11214(9) 0.79757(16) 0.0207(6) Uani 1 1 d .
C21 C 0.3062(3) 0.14057(9) 0.78902(18) 0.0253(6) Uani 1 1 d .
H21A H 0.2420 0.1317 0.7383 0.038 Uiso 1 1 calc R
H21B H 0.3298 0.1720 0.7852 0.038 Uiso 1 1 calc R
H21C H 0.2601 0.1358 0.8382 0.038 Uiso 1 1 calc R
C22 C 0.5345(3) 0.12271(10) 0.88536(16) 0.0264(6) Uani 1 1 d .
H22A H 0.4788 0.1160 0.9297 0.040 Uiso 1 1 calc R
H22B H 0.5605 0.1542 0.8879 0.040 Uiso 1 1 calc R
H22C H 0.6204 0.1045 0.8933 0.040 Uiso 1 1 calc R
C23 C 0.2696(3) 0.00079(9) 0.69760(19) 0.0285(7) Uani 1 1 d .
H23A H 0.2245 -0.0044 0.6396 0.043 Uiso 1 1 calc R
H23B H 0.1974 0.0011 0.7342 0.043 Uiso 1 1 calc R
H23C H 0.3377 -0.0230 0.7153 0.043 Uiso 1 1 calc R
C24 C 0.8043(3) 0.12777(8) 0.59702(15) 0.0165(5) Uani 1 1 d .
C25 C 0.7423(3) 0.16483(8) 0.55119(16) 0.0176(5) Uani 1 1 d .
C26 C 0.8251(3) 0.19483(9) 0.51213(16) 0.0212(6) Uani 1 1 d .
H26 H 0.7831 0.2191 0.4799 0.025 Uiso 1 1 calc R
C27 C 0.9732(3) 0.18736(9) 0.52294(17) 0.0227(6) Uani 1 1 d .
H27 H 1.0309 0.2072 0.4977 0.027 Uiso 1 1 calc R
C28 C 1.0366(3) 0.15119(9) 0.57033(17) 0.0226(6) Uani 1 1 d .
H28 H 1.1360 0.1472 0.5774 0.027 Uiso 1 1 calc R
C29 C 0.9520(3) 0.12072(9) 0.60748(16) 0.0198(6) Uani 1 1 d .
H29 H 0.9938 0.0961 0.6387 0.024 Uiso 1 1 calc R
C30 C 0.7937(3) 0.00724(8) 0.86168(16) 0.0186(6) Uani 1 1 d .
C31 C 0.7204(3) -0.02450(8) 0.80695(17) 0.0220(6) Uani 1 1 d .
H31 H 0.7380 -0.0272 0.7510 0.026 Uiso 1 1 calc R
C32 C 0.6197(3) -0.05229(9) 0.83706(19) 0.0286(7) Uani 1 1 d .
H32 H 0.5694 -0.0739 0.8012 0.034 Uiso 1 1 calc R
C33 C 0.5950(3) -0.04771(10) 0.92004(19) 0.0304(7) Uani 1 1 d .
H33 H 0.5277 -0.0663 0.9400 0.036 Uiso 1 1 calc R
C34 C 0.6690(3) -0.01560(10) 0.97447(18) 0.0299(7) Uani 1 1 d .
H34 H 0.6505 -0.0127 1.0302 0.036 Uiso 1 1 calc R
C35 C 0.7696(3) 0.01181(9) 0.94588(17) 0.0233(6) Uani 1 1 d .
H35 H 0.8207 0.0330 0.9821 0.028 Uiso 1 1 calc R
C36 C 0.7979(3) 0.12146(8) 0.78296(15) 0.0168(5) Uani 1 1 d .
C37 C 0.8300(3) 0.16538(8) 0.80188(16) 0.0186(6) Uani 1 1 d .
C38 C 0.9409(3) 0.16651(8) 0.87708(16) 0.0207(6) Uani 1 1 d .
C39 C 0.9780(3) 0.12204(9) 0.90195(16) 0.0198(6) Uani 1 1 d .
C40 C 1.0794(3) 0.11258(9) 0.97382(16) 0.0228(6) Uani 1 1 d .
H40 H 1.1036 0.0829 0.9899 0.027 Uiso 1 1 calc R
C41 C 1.1429(3) 0.14886(9) 1.02052(17) 0.0286(7) Uani 1 1 d .
H41 H 1.2117 0.1434 1.0686 0.034 Uiso 1 1 calc R
C42 C 1.1066(3) 0.19359(9) 0.99752(18) 0.0291(7) Uani 1 1 d .
H42 H 1.1506 0.2173 1.0305 0.035 Uiso 1 1 calc R
C43 C 1.0060(3) 0.20260(9) 0.92623(17) 0.0251(6) Uani 1 1 d .
H43 H 0.9815 0.2323 0.9109 0.030 Uiso 1 1 calc R
C44 C 0.7731(3) 0.20803(8) 0.75710(17) 0.0220(6) Uani 1 1 d .
H44A H 0.7329 0.2273 0.7970 0.026 Uiso 1 1 calc R
H44B H 0.6963 0.2005 0.7106 0.026 Uiso 1 1 calc R
C45 C 0.8918(3) 0.23381(9) 0.72142(17) 0.0249(6) Uani 1 1 d .
H45A H 0.9663 0.2425 0.7684 0.030 Uiso 1 1 calc R
H45B H 0.9353 0.2140 0.6839 0.030 Uiso 1 1 calc R
C46 C 0.8482(3) 0.31508(9) 0.71061(18) 0.0252(6) Uani 1 1 d .
C47 C 0.7903(3) 0.39256(9) 0.6842(2) 0.0338(7) Uani 1 1 d .
H47A H 0.7898 0.3938 0.7454 0.041 Uiso 1 1 calc R
H47B H 0.7085 0.4098 0.6560 0.041 Uiso 1 1 calc R
C48 C 0.9263(4) 0.41318(10) 0.6648(2) 0.0432(8) Uani 1 1 d .
H48A H 1.0076 0.3975 0.6961 0.065 Uiso 1 1 calc R
H48B H 0.9300 0.4445 0.6811 0.065 Uiso 1 1 calc R
H48C H 0.9288 0.4108 0.6045 0.065 Uiso 1 1 calc R

loop_
_atom_site_aniso_label
_atom_site_aniso_U_11
_atom_site_aniso_U_22
_atom_site_aniso_U_33
_atom_site_aniso_U_23
_atom_site_aniso_U_13
_atom_site_aniso_U_12
S1 0.0173(3) 0.0161(3) 0.0183(3) 0.0004(2) 0.0007(2) 0.0015(3)
S2 0.0173(3) 0.0170(3) 0.0198(4) 0.0011(3) 0.0014(3) 0.0017(3)
O1 0.0179(9) 0.0240(10) 0.0195(10) -0.0009(8) -0.0009(7) 0.0018(8)
O2 0.0251(10) 0.0261(10) 0.0203(10) -0.0056(8) -0.0022(8) -0.0003(8)
O3 0.0423(13) 0.0186(10) 0.0320(12) 0.0032(8) -0.0029(9) -0.0028(9)
O4 0.0432(13) 0.0269(11) 0.0298(12) -0.0038(9) -0.0051(10) -0.0064(9)
O5 0.0234(10) 0.0202(9) 0.0162(10) -0.0008(7) 0.0033(7) 0.0033(8)
O6 0.0192(10) 0.0196(10) 0.0253(11) -0.0003(7) -0.0010(8) 0.0039(7)
O7 0.0177(9) 0.0227(10) 0.0263(11) 0.0024(8) 0.0047(8) 0.0047(8)
O8 0.0227(10) 0.0168(9) 0.0278(11) -0.0010(8) 0.0014(8) -0.0006(7)
N1 0.0174(11) 0.0182(11) 0.0174(12) -0.0016(9) 0.0008(9) 0.0009(9)
N2 0.0128(11) 0.0175(11) 0.0188(12) 0.0018(9) 0.0010(8) -0.0008(9)
N3 0.0389(14) 0.0173(12) 0.0236(13) 0.0018(10) -0.0056(11) -0.0048(10)
N4 0.0162(11) 0.0150(11) 0.0177(12) -0.0014(8) -0.0015(9) -0.0006(9)
C1 0.0225(15) 0.0405(18) 0.0331(18) -0.0026(14) -0.0033(13) -0.0061(13)
C2 0.0172(14) 0.0307(15) 0.0218(15) 0.0009(12) -0.0042(11) 0.0010(11)
C3 0.0221(14) 0.0201(13) 0.0189(15) 0.0003(11) 0.0016(11) -0.0043(11)
C4 0.0197(14) 0.0189(13) 0.0222(15) -0.0037(11) 0.0040(11) -0.0002(11)
C5 0.0203(13) 0.0166(13) 0.0217(15) -0.0001(11) 0.0019(11) 0.0007(11)
C6 0.0161(13) 0.0167(13) 0.0145(13) 0.0005(10) 0.0017(10) -0.0013(10)
C7 0.0137(12) 0.0178(13) 0.0159(13) -0.0011(10) 0.0019(10) -0.0006(10)
C8 0.0191(13) 0.0167(13) 0.0203(14) 0.0010(10) 0.0012(11) -0.0018(11)
C9 0.0202(14) 0.0242(14) 0.0240(15) 0.0002(11) 0.0002(11) -0.0002(11)
C10 0.0319(16) 0.0326(16) 0.0217(16) -0.0034(12) 0.0047(12) -0.0040(13)
C11 0.0387(18) 0.0336(17) 0.0203(16) 0.0022(12) -0.0022(13) -0.0053(14)
C12 0.0387(18) 0.0341(17) 0.0279(18) 0.0056(13) -0.0082(14) 0.0070(14)
C13 0.0288(16) 0.0287(16) 0.0301(17) 0.0018(12) 0.0018(13) 0.0075(13)
C14 0.0170(13) 0.0160(13) 0.0156(14) 0.0014(10) 0.0017(10) -0.0007(10)
C15 0.0183(13) 0.0171(13) 0.0176(14) 0.0013(10) 0.0015(10) 0.0017(10)
C16 0.0129(12) 0.0182(13) 0.0216(14) 0.0017(11) 0.0016(10) 0.0017(10)
C17 0.0137(13) 0.0234(14) 0.0219(15) -0.0052(11) 0.0023(10) -0.0009(11)
C18 0.0152(13) 0.0208(14) 0.0270(15) 0.0003(11) 0.0068(11) 0.0002(11)
C19 0.0171(14) 0.0271(15) 0.0236(15) 0.0060(11) 0.0071(11) 0.0001(11)
C20 0.0189(14) 0.0245(14) 0.0193(14) 0.0014(11) 0.0047(11) 0.0001(11)
C21 0.0229(15) 0.0289(15) 0.0256(16) -0.0009(12) 0.0088(12) 0.0039(12)
C22 0.0260(15) 0.0357(16) 0.0185(15) 0.0025(12) 0.0067(12) 0.0021(13)
C23 0.0278(16) 0.0225(15) 0.0377(18) 0.0007(12) 0.0127(13) -0.0018(12)
C24 0.0181(13) 0.0176(13) 0.0132(13) -0.0030(10) 0.0008(10) -0.0003(10)
C25 0.0146(13) 0.0195(13) 0.0182(14) -0.0026(10) 0.0015(10) -0.0003(10)
C26 0.0216(14) 0.0198(14) 0.0221(15) 0.0041(11) 0.0032(11) 0.0004(11)
C27 0.0193(14) 0.0238(14) 0.0255(15) 0.0041(11) 0.0052(11) -0.0052(11)
C28 0.0150(13) 0.0261(15) 0.0260(15) 0.0027(11) 0.0007(11) 0.0008(11)
C29 0.0191(14) 0.0209(14) 0.0190(14) 0.0017(11) 0.0020(11) 0.0002(11)
C30 0.0172(13) 0.0149(13) 0.0225(15) 0.0040(10) -0.0003(11) 0.0038(10)
C31 0.0212(14) 0.0212(14) 0.0224(15) 0.0014(11) -0.0003(11) 0.0032(11)
C32 0.0260(15) 0.0212(15) 0.0365(18) 0.0064(12) -0.0014(13) -0.0008(12)
C33 0.0206(15) 0.0338(17) 0.0362(18) 0.0154(14) 0.0025(13) -0.0029(13)
C34 0.0247(15) 0.0410(18) 0.0242(16) 0.0106(13) 0.0048(12) 0.0056(13)
C35 0.0229(14) 0.0285(15) 0.0178(15) 0.0028(11) 0.0008(11) 0.0045(12)
C36 0.0163(13) 0.0178(13) 0.0164(13) -0.0009(10) 0.0031(10) 0.0024(10)
C37 0.0176(13) 0.0198(13) 0.0181(14) -0.0011(10) 0.0021(10) 0.0000(11)
C38 0.0220(14) 0.0198(14) 0.0203(14) -0.0017(11) 0.0028(11) 0.0005(11)
C39 0.0177(13) 0.0225(14) 0.0197(14) -0.0033(11) 0.0041(11) -0.0011(11)
C40 0.0235(14) 0.0211(14) 0.0224(15) 0.0002(11) -0.0010(11) 0.0028(11)
C41 0.0305(16) 0.0308(16) 0.0204(16) -0.0018(12) -0.0083(12) 0.0011(13)
C42 0.0339(17) 0.0233(15) 0.0262(16) -0.0056(12) -0.0069(13) -0.0011(12)
C43 0.0288(15) 0.0202(14) 0.0247(16) -0.0022(11) -0.0012(12) 0.0000(12)
C44 0.0233(14) 0.0198(14) 0.0214(15) -0.0023(11) -0.0008(11) 0.0006(11)
C45 0.0274(15) 0.0185(14) 0.0265(16) 0.0011(11) -0.0031(12) -0.0026(12)
C46 0.0261(15) 0.0217(14) 0.0278(17) 0.0011(12) 0.0038(12) -0.0053(12)
C47 0.0449(19) 0.0162(14) 0.0399(19) -0.0009(12) 0.0054(15) -0.0006(13)
C48 0.058(2) 0.0246(16) 0.050(2) 0.0011(14) 0.0194(17) -0.0024(15)

loop_
_atom_type_symbol
_atom_type_description
_atom_type_scat_dispersion_real
_atom_type_scat_dispersion_imag
_atom_type_scat_source
C C 0.0033 0.0016 'International Tables Vol C Tables 4.2.6.8 and 6.1.1.4'
H H 0.0000 0.0000 'International Tables Vol C Tables 4.2.6.8 and 6.1.1.4'
N N 0.0061 0.0033 'International Tables Vol C Tables 4.2.6.8 and 6.1.1.4'
O O 0.0106 0.0060 'International Tables Vol C Tables 4.2.6.8 and 6.1.1.4'
S S 0.1246 0.1234 'International Tables Vol C Tables 4.2.6.8 and 6.1.1.4'

loop_
_geom_angle_atom_site_label_1
_geom_angle_atom_site_label_2
_geom_angle_atom_site_label_3
_geom_angle
O6 S1 O5 119.40(11)
O6 S1 N4 106.56(10)
O5 S1 N4 108.26(10)
O6 S1 C30 108.15(12)
O5 S1 C30 108.23(11)
N4 S1 C30 105.41(11)
O7 S2 O8 117.95(11)
O7 S2 N2 109.43(11)
O8 S2 N2 106.06(11)
O7 S2 C8 108.15(11)
O8 S2 C8 106.79(11)
N2 S2 C8 108.07(11)
C3 O1 C2 115.5(2)
C46 O3 C47 115.5(2)
C3 N1 C6 127.7(2)
C3 N1 C4 119.3(2)
C6 N1 C4 112.93(19)
C25 N2 C6 108.12(18)
C25 N2 S2 121.78(17)
C6 N2 S2 129.37(16)
C46 N3 C45 121.7(2)
C39 N4 C36 108.31(19)
C39 N4 S1 123.16(17)
C36 N4 S1 124.94(16)
O1 C2 C1 111.1(2)
O2 C3 O1 125.2(2)
O2 C3 N1 123.4(2)
O1 C3 N1 111.4(2)
N1 C4 C5 102.7(2)
C4 C5 C7 103.92(19)
N1 C6 N2 111.05(19)
N1 C6 C16 118.3(2)
N2 C6 C16 114.06(19)
N1 C6 C7 103.24(19)
N2 C6 C7 102.42(18)
C16 C6 C7 105.60(19)
C24 C7 C5 110.6(2)
C24 C7 C6 103.18(19)
C5 C7 C6 103.16(19)
C24 C7 C14 116.23(19)
C5 C7 C14 116.0(2)
C6 C7 C14 105.76(19)
C13 C8 C9 120.5(2)
C13 C8 S2 117.5(2)
C9 C8 S2 121.9(2)
C10 C9 C8 118.9(2)
C11 C10 C9 120.7(3)
C10 C11 C12 120.0(3)
C11 C12 C13 120.4(3)
C12 C13 C8 119.5(3)
C36 C14 C15 113.0(2)
C36 C14 C7 116.7(2)
C15 C14 C7 105.51(18)
C16 C15 C20 111.7(2)
C16 C15 C14 105.03(19)
C20 C15 C14 116.1(2)
C17 C16 C15 111.9(2)
C17 C16 C6 112.1(2)
C15 C16 C6 103.96(19)
C18 C17 C16 124.6(2)
C17 C18 C23 121.8(2)
C17 C18 C19 122.2(2)
C23 C18 C19 115.9(2)
C18 C19 C20 114.0(2)
C19 C20 C21 109.4(2)
C19 C20 C22 109.8(2)
C21 C20 C22 107.6(2)
C19 C20 C15 110.0(2)
C21 C20 C15 108.3(2)
C22 C20 C15 111.7(2)
C25 C24 C29 120.6(2)
C25 C24 C7 111.3(2)
C29 C24 C7 128.0(2)
C24 C25 C26 121.2(2)
C24 C25 N2 109.1(2)
C26 C25 N2 129.7(2)
C27 C26 C25 117.7(2)
C28 C27 C26 121.6(2)
C27 C28 C29 120.2(2)
C24 C29 C28 118.7(2)
C31 C30 C35 121.6(2)
C31 C30 S1 119.0(2)
C35 C30 S1 119.27(19)
C30 C31 C32 118.8(3)
C33 C32 C31 119.8(3)
C32 C33 C34 120.9(3)
C35 C34 C33 120.0(3)
C34 C35 C30 118.9(3)
C37 C36 N4 108.4(2)
C37 C36 C14 130.8(2)
N4 C36 C14 120.0(2)
C36 C37 C38 108.0(2)
C36 C37 C44 130.5(2)
C38 C37 C44 121.5(2)
C43 C38 C39 119.4(2)
C43 C38 C37 131.7(2)
C39 C38 C37 108.8(2)
C40 C39 C38 121.7(2)
C40 C39 N4 131.8(2)
C38 C39 N4 106.4(2)
C41 C40 C39 117.5(2)
C40 C41 C42 121.8(2)
C43 C42 C41 120.2(2)
C42 C43 C38 119.3(2)
C37 C44 C45 111.5(2)
N3 C45 C44 112.2(2)
O4 C46 N3 126.0(3)
O4 C46 O3 124.1(2)
N3 C46 O3 109.9(2)
O3 C47 C48 111.3(2)

loop_
_geom_bond_atom_site_label_1
_geom_bond_atom_site_label_2
_geom_bond_distance
S1 O6 1.4243(18)
S1 O5 1.4268(18)
S1 N4 1.668(2)
S1 C30 1.764(3)
S2 O7 1.4308(19)
S2 O8 1.4344(18)
S2 N2 1.643(2)
S2 C8 1.771(3)
O1 C3 1.344(3)
O1 C2 1.454(3)
O2 C3 1.214(3)
O3 C46 1.362(3)
O3 C47 1.444(3)
O4 C46 1.209(3)
N1 C3 1.362(3)
N1 C6 1.460(3)
N1 C4 1.467(3)
N2 C25 1.444(3)
N2 C6 1.518(3)
N3 C46 1.339(3)
N3 C45 1.450(3)
N4 C39 1.421(3)
N4 C36 1.442(3)
C1 C2 1.516(4)
C4 C5 1.505(3)
C5 C7 1.542(3)
C6 C16 1.542(3)
C6 C7 1.576(3)
C7 C24 1.508(3)
C7 C14 1.577(3)
C8 C13 1.388(4)
C8 C9 1.398(4)
C9 C10 1.389(4)
C10 C11 1.378(4)
C11 C12 1.382(4)
C12 C13 1.384(4)
C14 C36 1.526(3)
C14 C15 1.565(3)
C15 C16 1.539(3)
C15 C20 1.550(3)
C16 C17 1.512(3)
C17 C18 1.331(4)
C18 C23 1.501(4)
C18 C19 1.505(4)
C19 C20 1.535(4)
C20 C21 1.536(4)
C20 C22 1.538(4)
C24 C25 1.389(3)
C24 C29 1.387(3)
C25 C26 1.388(4)
C26 C27 1.392(4)
C27 C28 1.384(4)
C28 C29 1.391(4)
C30 C31 1.383(4)
C30 C35 1.393(4)
C31 C32 1.392(4)
C32 C33 1.377(4)
C33 C34 1.390(4)
C34 C35 1.374(4)
C36 C37 1.354(3)
C37 C38 1.451(3)
C37 C44 1.501(3)
C38 C43 1.401(4)
C38 C39 1.399(3)
C39 C40 1.390(3)
C40 C41 1.382(4)
C41 C42 1.398(4)
C42 C43 1.377(4)
C44 C45 1.531(4)
C47 C48 1.491(4)
